data_7238338
loop_
_publ_author_name
'Bailey, Andrew James'
'Horton, Peter Neil'
'Grossel, Martin Christopher'

_publ_section_title
;
 Self-assembly into infinite tapes by 2,7-disubstituted-1,8-naphthyridines
 in the solid state
;
_journal_issue 12
_journal_name_full CrystEngComm
_journal_page_first 4074
_journal_paper_doi 10.1039/C0CE00243G
_journal_volume 12
_journal_year 2010
_chemical_formula_moiety 'C12 H10 N2 O4'
_chemical_formula_sum 'C12 H10 N2 O4'
_chemical_formula_weight 246.22
_space_group_IT_number 9
_space_group_name_Hall 'C -2yc'
_space_group_name_H-M_alt 'C 1 c 1'
_symmetry_cell_setting monoclinic
_symmetry_space_group_name_H-M 'C 1 c 1'
_atom_sites_solution_hydrogens geom
_atom_sites_solution_primary direct
_atom_sites_solution_secondary difmap
_cell_angle_alpha 90.00
_cell_angle_beta 104.357(6)
_cell_angle_gamma 90.00
_cell_formula_units_Z 4
_cell_length_a 3.7854(3)
_cell_length_b 46.326(5)
_cell_length_c 6.1728(6)
_cell_measurement_reflns_used 11918
_cell_measurement_temperature 120(2)
_cell_measurement_theta_max 27.48
_cell_measurement_theta_min 2.91
_cell_volume 1048.67(18)
_computing_cell_refinement 'DENZO (Otwinowski & Minor, 1997) & COLLECT (Hooft, R.W.W., 1998)'
_computing_data_collection 'COLLECT (Hooft, R.W.W., 1998)'
_computing_data_reduction 'DENZO (Otwinowski & Minor, 1997) & COLLECT (Hooft, R.W.W., 1998)'
_computing_molecular_graphics 'CAMERON (Watkin, et al., 1993)'
_computing_publication_material 'WINGX (Farrugia, 1998)'
_computing_structure_refinement 'SHELXL-97 (Sheldrick, 2008)'
_computing_structure_solution 'SHELXS-97 (Sheldrick, 1997)'
_diffrn_ambient_temperature 120(2)
_diffrn_detector_area_resol_mean 9.091
_diffrn_measured_fraction_theta_full 0.988
_diffrn_measured_fraction_theta_max 0.988
_diffrn_measurement_device_type 'Bruker-Nonius CCD camera on \k-goniostat'
_diffrn_measurement_method '\f & \w scans to fill the asymmetric unit'
_diffrn_radiation_monochromator graphite
_diffrn_radiation_source 'Bruker Nonius FR591 Rotating Anode'
_diffrn_radiation_type MoK\a
_diffrn_radiation_wavelength 0.71073
_diffrn_reflns_av_R_equivalents 0.0485
_diffrn_reflns_av_sigmaI/netI 0.0471
_diffrn_reflns_limit_h_max 4
_diffrn_reflns_limit_h_min -4
_diffrn_reflns_limit_k_max 54
_diffrn_reflns_limit_k_min -60
_diffrn_reflns_limit_l_max 7
_diffrn_reflns_limit_l_min -8
_diffrn_reflns_number 5214
_diffrn_reflns_theta_full 27.49
_diffrn_reflns_theta_max 27.49
_diffrn_reflns_theta_min 3.52
_diffrn_standards_number 0
_exptl_absorpt_coefficient_mu 0.120
_exptl_absorpt_correction_T_max 0.9692
_exptl_absorpt_correction_T_min 0.7552
_exptl_absorpt_correction_type multi-scan
_exptl_absorpt_process_details
;
SADABS V2.10 (Sheldrick, G.M., 2003)
;
_exptl_crystal_colour 'Clear Colourless'
_exptl_crystal_density_diffrn 1.560
_exptl_crystal_density_method 'not measured'
_exptl_crystal_description Block
_exptl_crystal_F_000 512
_exptl_crystal_size_max 0.4
_exptl_crystal_size_mid 0.4
_exptl_crystal_size_min 0.1
_refine_diff_density_max 0.400
_refine_diff_density_min -0.358
_refine_diff_density_rms 0.105
_refine_ls_abs_structure_details 'Flack H D (1983), Acta Cryst. A39, 876-881'
_refine_ls_extinction_method none
_refine_ls_goodness_of_fit_ref 1.057
_refine_ls_hydrogen_treatment constr
_refine_ls_matrix_type full
_refine_ls_number_parameters 165
_refine_ls_number_reflns 1196
_refine_ls_number_restraints 2
_refine_ls_restrained_S_all 1.055
_refine_ls_R_factor_all 0.0539
_refine_ls_R_factor_gt 0.0465
_refine_ls_shift/su_max 0.000
_refine_ls_shift/su_mean 0.000
_refine_ls_structure_factor_coef Fsqd
_refine_ls_weighting_details 'calc w=1/[\s^2^(Fo^2^)+(0.0941P)^2^+0.0000P] where P=(Fo^2^+2Fc^2^)/3'
_refine_ls_weighting_scheme calc
_refine_ls_wR_factor_gt 0.1237
_refine_ls_wR_factor_ref 0.1298
_reflns_number_gt 1049
_reflns_number_total 1196
_reflns_threshold_expression >2\s(I)
_cod_data_source_file c0ce00243g.txt
_cod_data_source_block 3a
_cod_original_cell_volume 1048.68(17)
_cod_original_sg_symbol_H-M Cc
_cod_database_code 7238338

loop_
_chemical_name_systematic
;
Dimethyl 1,8-naphthyridine-2,7-dicarboxylate
;

loop_
_symmetry_equiv_pos_as_xyz
'x, y, z'
'x, -y, z+1/2'
'x+1/2, y+1/2, z'
'x+1/2, -y+1/2, z+1/2'

loop_
_atom_site_label
_atom_site_type_symbol
_atom_site_fract_x
_atom_site_fract_y
_atom_site_fract_z
_atom_site_U_iso_or_equiv
_atom_site_adp_type
_atom_site_occupancy
_atom_site_symmetry_multiplicity
_atom_site_calc_flag
_atom_site_refinement_flags
C2 C 0.4074(8) 0.07952(6) 0.1436(5) 0.0202(7) Uani 1 1 d .
C2A C -0.0443(8) 0.17071(7) 0.1778(5) 0.0200(6) Uani 1 1 d .
C3 C 0.5799(8) 0.07875(7) 0.3756(5) 0.0239(7) Uani 1 1 d .
H3 H 0.7215 0.0625 0.4392 0.029 Uiso 1 1 calc R
C3A C 0.0728(8) 0.17203(7) 0.4131(5) 0.0226(7) Uani 1 1 d .
H3A H 0.0170 0.1884 0.4913 0.027 Uiso 1 1 calc R
C4 C 0.5390(9) 0.10177(7) 0.5061(5) 0.0253(7) Uani 1 1 d .
H4 H 0.6465 0.1016 0.6625 0.030 Uiso 1 1 calc R
C4A C 0.2661(9) 0.14969(7) 0.5268(5) 0.0239(7) Uani 1 1 d .
H4A H 0.3525 0.1503 0.6849 0.029 Uiso 1 1 calc R
C5 C 0.3350(9) 0.12561(6) 0.4043(5) 0.0215(6) Uani 1 1 d .
C6 C 0.1864(8) 0.12517(6) 0.1680(5) 0.0185(6) Uani 1 1 d .
C7 C 0.4551(8) 0.05286(7) 0.0145(5) 0.0231(7) Uani 1 1 d .
C7A C -0.2299(8) 0.19708(6) 0.0638(5) 0.0208(7) Uani 1 1 d .
C10 C 0.2832(10) 0.02584(7) -0.3136(6) 0.0277(7) Uani 1 1 d .
H10A H 0.5422 0.0220 -0.3003 0.042 Uiso 1 1 calc R
H10B H 0.1573 0.0281 -0.4717 0.042 Uiso 1 1 calc R
H10C H 0.1753 0.0097 -0.2501 0.042 Uiso 1 1 calc R
C10A C -0.3958(9) 0.22524(7) -0.2625(5) 0.0255(7) Uani 1 1 d .
H10D H -0.6439 0.2273 -0.2432 0.038 Uiso 1 1 calc R
H10E H -0.4043 0.2242 -0.4222 0.038 Uiso 1 1 calc R
H10F H -0.2494 0.2419 -0.1963 0.038 Uiso 1 1 calc R
N1 N 0.2196(7) 0.10162(5) 0.0399(4) 0.0209(6) Uani 1 1 d .
N1A N 0.0052(8) 0.14840(5) 0.0553(4) 0.0203(5) Uani 1 1 d .
O8 O 0.6633(7) 0.03383(5) 0.0974(4) 0.0317(6) Uani 1 1 d .
O8A O -0.3635(7) 0.21540(5) 0.1603(4) 0.0295(6) Uani 1 1 d .
O9 O 0.2460(6) 0.05215(4) -0.1932(3) 0.0234(5) Uani 1 1 d .
O9A O -0.2320(6) 0.19899(4) -0.1519(4) 0.0227(5) Uani 1 1 d .

loop_
_atom_site_aniso_label
_atom_site_aniso_U_11
_atom_site_aniso_U_22
_atom_site_aniso_U_33
_atom_site_aniso_U_23
_atom_site_aniso_U_13
_atom_site_aniso_U_12
C2 0.0184(15) 0.0184(15) 0.0229(15) 0.0048(11) 0.0031(12) -0.0032(12)
C2A 0.0177(15) 0.0201(15) 0.0228(14) -0.0023(11) 0.0060(11) -0.0046(12)
C3 0.0170(16) 0.0248(16) 0.0262(15) 0.0076(13) -0.0013(12) 0.0000(12)
C3A 0.0241(17) 0.0222(15) 0.0228(15) -0.0054(12) 0.0081(12) -0.0049(13)
C4 0.0209(17) 0.0309(18) 0.0217(14) 0.0053(12) 0.0009(12) -0.0060(13)
C4A 0.0247(17) 0.0271(16) 0.0178(13) -0.0015(12) 0.0011(11) -0.0059(13)
C5 0.0231(15) 0.0221(15) 0.0182(14) 0.0013(11) 0.0031(11) -0.0057(12)
C6 0.0154(15) 0.0197(14) 0.0209(14) 0.0018(11) 0.0055(11) -0.0042(12)
C7 0.0207(17) 0.0201(15) 0.0277(16) 0.0039(12) 0.0044(12) -0.0032(12)
C7A 0.0209(17) 0.0168(14) 0.0251(15) -0.0022(11) 0.0064(12) -0.0039(12)
C10 0.0298(18) 0.0204(15) 0.0326(16) -0.0027(12) 0.0070(13) 0.0039(13)
C10A 0.0274(18) 0.0187(14) 0.0297(16) 0.0036(12) 0.0059(13) 0.0045(13)
N1 0.0209(14) 0.0197(13) 0.0216(12) 0.0006(10) 0.0044(9) -0.0009(11)
N1A 0.0179(13) 0.0200(12) 0.0227(12) 0.0002(10) 0.0044(9) -0.0016(11)
O8 0.0319(14) 0.0239(11) 0.0356(13) 0.0026(10) 0.0014(10) 0.0067(10)
O8A 0.0360(14) 0.0219(12) 0.0334(12) -0.0043(10) 0.0138(10) 0.0036(10)
O9 0.0270(12) 0.0158(10) 0.0261(12) -0.0004(8) 0.0042(9) 0.0046(9)
O9A 0.0262(12) 0.0184(10) 0.0230(10) 0.0004(8) 0.0053(8) 0.0038(8)

loop_
_atom_type_symbol
_atom_type_description
_atom_type_scat_dispersion_real
_atom_type_scat_dispersion_imag
_atom_type_scat_source
C C 0.0033 0.0000 'International Tables Vol C Tables 4.2.6.8 and 6.1.1.4'
H H 0.0000 0.0000 'International Tables Vol C Tables 4.2.6.8 and 6.1.1.4'
N N 0.0061 0.0000 'International Tables Vol C Tables 4.2.6.8 and 6.1.1.4'
O O 0.0106 0.0000 'International Tables Vol C Tables 4.2.6.8 and 6.1.1.4'

loop_
_geom_angle_atom_site_label_1
_geom_angle_atom_site_label_2
_geom_angle_atom_site_label_3
_geom_angle
N1 C2 C3 124.6(3)
N1 C2 C7 120.1(3)
C3 C2 C7 115.3(3)
N1A C2A C3A 124.7(3)
N1A C2A C7A 119.1(2)
C3A C2A C7A 116.1(3)
C4 C3 C2 118.9(3)
C4 C3 H3 120.5
C2 C3 H3 120.5
C4A C3A C2A 119.4(3)
C4A C3A H3A 120.3
C2A C3A H3A 120.3
C3 C4 C5 118.7(3)
C3 C4 H4 120.7
C5 C4 H4 120.7
C3A C4A C5 118.3(3)
C3A C4A H4A 120.8
C5 C4A H4A 120.8
C4 C5 C4A 122.5(3)
C4 C5 C6 118.7(3)
C4A C5 C6 118.8(3)
N1A C6 N1 116.0(3)
N1A C6 C5 121.9(3)
N1 C6 C5 122.1(3)
O8 C7 O9 124.1(3)
O8 C7 C2 121.7(3)
O9 C7 C2 114.2(2)
O8A C7A O9A 122.9(3)
O8A C7A C2A 122.9(3)
O9A C7A C2A 114.2(2)
O9 C10 H10A 109.5
O9 C10 H10B 109.5
H10A C10 H10B 109.5
O9 C10 H10C 109.5
H10A C10 H10C 109.5
H10B C10 H10C 109.5
O9A C10A H10D 109.5
O9A C10A H10E 109.5
H10D C10A H10E 109.5
O9A C10A H10F 109.5
H10D C10A H10F 109.5
H10E C10A H10F 109.5
C2 N1 C6 117.0(3)
C2A N1A C6 116.6(3)
C7 O9 C10 113.9(2)
C7A O9A C10A 114.8(2)

loop_
_geom_bond_atom_site_label_1
_geom_bond_atom_site_label_2
_geom_bond_distance
C2 N1 1.318(4)
C2 C3 1.419(4)
C2 C7 1.505(4)
C2A N1A 1.321(4)
C2A C3A 1.411(4)
C2A C7A 1.495(4)
C3 C4 1.368(4)
C3 H3 0.9500
C3A C4A 1.358(4)
C3A H3A 0.9500
C4 C5 1.404(4)
C4 H4 0.9500
C4A C5 1.407(4)
C4A H4A 0.9500
C5 C6 1.427(4)
C6 N1A 1.370(4)
C6 N1 1.371(4)
C7 O8 1.208(4)
C7 O9 1.330(3)
C7A O8A 1.216(4)
C7A O9A 1.333(4)
C10 O9 1.452(4)
C10 H10A 0.9800
C10 H10B 0.9800
C10 H10C 0.9800
C10A O9A 1.456(4)
C10A H10D 0.9800
C10A H10E 0.9800
C10A H10F 0.9800

loop_
_geom_torsion_atom_site_label_1
_geom_torsion_atom_site_label_2
_geom_torsion_atom_site_label_3
_geom_torsion_atom_site_label_4
_geom_torsion
N1 C2 C3 C4 3.1(5)
C7 C2 C3 C4 -177.8(3)
N1A C2A C3A C4A 3.3(5)
C7A C2A C3A C4A -175.4(3)
C2 C3 C4 C5 -1.6(4)
C2A C3A C4A C5 -1.4(4)
C3 C4 C5 C4A 177.3(3)
C3 C4 C5 C6 -1.6(4)
C3A C4A C5 C4 178.5(3)
C3A C4A C5 C6 -2.6(5)
C4 C5 C6 N1A -175.6(3)
C4A C5 C6 N1A 5.5(4)
C4 C5 C6 N1 3.7(4)
C4A C5 C6 N1 -175.2(3)
N1 C2 C7 O8 170.2(3)
C3 C2 C7 O8 -9.0(4)
N1 C2 C7 O9 -10.9(4)
C3 C2 C7 O9 169.9(3)
N1A C2A C7A O8A 161.8(3)
C3A C2A C7A O8A -19.5(4)
N1A C2A C7A O9A -19.1(4)
C3A C2A C7A O9A 159.6(3)
C3 C2 N1 C6 -1.0(4)
C7 C2 N1 C6 179.9(3)
N1A C6 N1 C2 177.0(3)
C5 C6 N1 C2 -2.4(4)
C3A C2A N1A C6 -0.5(5)
C7A C2A N1A C6 178.1(2)
N1 C6 N1A C2A 176.8(3)
C5 C6 N1A C2A -3.8(4)
O8 C7 O9 C10 1.2(4)
C2 C7 O9 C10 -177.7(3)
O8A C7A O9A C10A 2.0(4)
C2A C7A O9A C10A -177.1(2)
